data_7240899
loop_
_publ_author_name
'Kim, Seulgi'
'Park, In-Hyeok'
'Lee, Shim Sung'
'Sim, Wonbo'
'Lee, Jai Young'

_publ_section_title
;
 Alkali metal complexes of bis-o-xylyl-(17-crown-5): from dinuclear
 monomer and dinuclear polymer to sandwich polymer
;
_journal_name_full CrystEngComm
_journal_paper_doi 10.1039/D0CE00864H
_journal_year 2020
_chemical_formula_moiety 'C26 H46 I2 Na2 O12'
_chemical_formula_sum 'C26 H46 I2 Na2 O12'
_chemical_formula_weight 850.41
_space_group_crystal_system triclinic
_space_group_IT_number 2
_space_group_name_Hall '-P 1'
_space_group_name_H-M_alt 'P -1'
_atom_sites_solution_hydrogens mixed
_audit_creation_method SHELXL-2014/7
_audit_update_record
;
2020-05-22 deposited with the CCDC.	2020-07-20 downloaded from the CCDC.
;
_cell_angle_alpha 67.827(2)
_cell_angle_beta 85.400(3)
_cell_angle_gamma 79.241(3)
_cell_formula_units_Z 1
_cell_length_a 8.4111(9)
_cell_length_b 10.3053(11)
_cell_length_c 11.1643(12)
_cell_measurement_reflns_used 9773
_cell_measurement_temperature 203(2)
_cell_measurement_theta_max 28.30
_cell_measurement_theta_min 2.99
_cell_volume 880.34(16)
_computing_cell_refinement 'Bruker SAINT'
_computing_data_collection 'Bruker APEX2'
_computing_data_reduction 'Bruker SAINT'
_computing_molecular_graphics 'Bruker SHELXTL'
_computing_publication_material 'Bruker SHELXTL'
_computing_structure_refinement 'SHELXL-2014/7 (Sheldrick, 2014)'
_computing_structure_solution 'Bruker SHELXTL'
_diffrn_ambient_temperature 203(2)
_diffrn_measured_fraction_theta_full 0.999
_diffrn_measured_fraction_theta_max 0.998
_diffrn_measurement_device_type 'Bruker APEX-II CCD'
_diffrn_measurement_method '\f and \w scans'
_diffrn_radiation_type MoK\a
_diffrn_radiation_wavelength 0.71073
_diffrn_reflns_av_R_equivalents 0.0348
_diffrn_reflns_av_unetI/netI 0.0318
_diffrn_reflns_Laue_measured_fraction_full 0.999
_diffrn_reflns_Laue_measured_fraction_max 0.998
_diffrn_reflns_limit_h_max 8
_diffrn_reflns_limit_h_min -10
_diffrn_reflns_limit_k_max 12
_diffrn_reflns_limit_k_min -11
_diffrn_reflns_limit_l_max 13
_diffrn_reflns_limit_l_min -13
_diffrn_reflns_number 14747
_diffrn_reflns_point_group_measured_fraction_full 0.999
_diffrn_reflns_point_group_measured_fraction_max 0.998
_diffrn_reflns_theta_full 25.242
_diffrn_reflns_theta_max 25.996
_diffrn_reflns_theta_min 2.326
_exptl_absorpt_coefficient_mu 1.864
_exptl_absorpt_correction_T_max 0.963
_exptl_absorpt_correction_T_min 0.935
_exptl_absorpt_correction_type multi-scan
_exptl_crystal_colour colorless
_exptl_crystal_density_diffrn 1.604
_exptl_crystal_description block
_exptl_crystal_F_000 426
_exptl_crystal_size_max 0.100
_exptl_crystal_size_mid 0.050
_exptl_crystal_size_min 0.040
_refine_diff_density_max 3.012
_refine_diff_density_min -1.816
_refine_diff_density_rms 0.202
_refine_ls_extinction_method none
_refine_ls_goodness_of_fit_ref 1.094
_refine_ls_hydrogen_treatment constr
_refine_ls_matrix_type full
_refine_ls_number_parameters 190
_refine_ls_number_reflns 3463
_refine_ls_number_restraints 2
_refine_ls_restrained_S_all 1.094
_refine_ls_R_factor_all 0.0671
_refine_ls_R_factor_gt 0.0654
_refine_ls_shift/su_max 0.000
_refine_ls_shift/su_mean 0.000
_refine_ls_structure_factor_coef Fsqd
_refine_ls_weighting_details 'w=1/[\s^2^(Fo^2^)+(0.1302P)^2^+22.4856P] where P=(Fo^2^+2Fc^2^)/3'
_refine_ls_weighting_scheme calc
_refine_ls_wR_factor_gt 0.2656
_refine_ls_wR_factor_ref 0.2666
_reflns_Friedel_coverage 0.000
_reflns_number_gt 3278
_reflns_number_total 3463
_reflns_threshold_expression 'I > 2\s(I)'
_cod_data_source_file d0ce00864h2.cif
_cod_data_source_block 1
_cod_database_code 7240899
_shelx_shelxl_version_number 2014/7
_shelx_space_group_comment
; 
The symmetry employed for this shelxl refinement is uniquely defined 
by the following loop, which should always be used as a source of 
symmetry information in preference to the above space-group names. 
They are only intended as comments. 
;
_shelx_estimated_absorpt_t_min 0.836
_shelx_estimated_absorpt_t_max 0.929

loop_
_space_group_symop_operation_xyz
'x, y, z'
'-x, -y, -z'

loop_
_atom_site_label
_atom_site_type_symbol
_atom_site_fract_x
_atom_site_fract_y
_atom_site_fract_z
_atom_site_U_iso_or_equiv
_atom_site_adp_type
_atom_site_occupancy
_atom_site_site_symmetry_order
_atom_site_calc_flag
_atom_site_refinement_flags_posn
_atom_site_refinement_flags_adp
_atom_site_refinement_flags_occupancy
_atom_site_disorder_assembly
_atom_site_disorder_group
Na1 Na 0.1389(5) 0.7763(5) 0.2619(4) 0.0305(9) Uani 1 1 d . . . . .
I1 I 0.53435(9) 0.29980(8) 0.35151(7) 0.0360(3) Uani 1 1 d . . . . .
O1 O -0.0081(9) 0.5891(8) 0.2935(7) 0.0297(16) Uani 1 1 d . . . . .
O2 O -0.1441(10) 0.8460(9) 0.3038(8) 0.0326(17) Uani 1 1 d . . . . .
O3 O 0.0946(10) 0.9727(8) 0.3441(8) 0.0320(17) Uani 1 1 d . . . . .
O4 O 0.2760(11) 0.9706(8) 0.1253(8) 0.0337(18) Uani 1 1 d . . . . .
O5 O 0.2179(9) 0.7541(8) 0.0436(8) 0.0313(17) Uani 1 1 d . . . . .
C1 C -0.0999(14) 0.4330(11) 0.0967(11) 0.028(2) Uani 1 1 d . . . . .
H1 H -0.1690 0.3868 0.1632 0.033 Uiso 1 1 calc R U . . .
C2 C 0.0278(13) 0.4816(11) 0.1285(10) 0.027(2) Uani 1 1 d . . . . .
C3 C 0.1296(13) 0.5502(11) 0.0285(11) 0.027(2) Uani 1 1 d . . . . .
C7 C 0.0491(16) 0.4619(12) 0.2683(11) 0.033(2) Uani 1 1 d . . . . .
H7A H -0.0095 0.3869 0.3245 0.039 Uiso 1 1 calc R U . . .
H7B H 0.1642 0.4305 0.2899 0.039 Uiso 1 1 calc R U . . .
C8 C -0.1797(14) 0.6337(13) 0.2754(12) 0.035(3) Uani 1 1 d . . . . .
H8A H -0.2355 0.5514 0.3080 0.042 Uiso 1 1 calc R U . . .
H8B H -0.2046 0.6856 0.1836 0.042 Uiso 1 1 calc R U . . .
C9 C -0.2317(16) 0.7299(14) 0.3519(13) 0.039(3) Uani 1 1 d . . . . .
H9A H -0.3482 0.7658 0.3425 0.047 Uiso 1 1 calc R U . . .
H9B H -0.2090 0.6763 0.4439 0.047 Uiso 1 1 calc R U . . .
C10 C -0.1738(16) 0.9315(14) 0.3796(13) 0.039(3) Uani 1 1 d . . . . .
H10A H -0.1475 0.8733 0.4702 0.047 Uiso 1 1 calc R U . . .
H10B H -0.2883 0.9750 0.3750 0.047 Uiso 1 1 calc R U . . .
C11 C -0.0710(15) 1.0440(13) 0.3284(13) 0.037(3) Uani 1 1 d . . . . .
H11A H -0.0938 1.1001 0.2368 0.044 Uiso 1 1 calc R U . . .
H11B H -0.0923 1.1079 0.3764 0.044 Uiso 1 1 calc R U . . .
C12 C 0.2099(16) 1.0673(14) 0.2847(13) 0.040(3) Uani 1 1 d . . . . .
H12A H 0.3160 1.0225 0.3243 0.048 Uiso 1 1 calc R U . . .
H12B H 0.1758 1.1553 0.3012 0.048 Uiso 1 1 calc R U . . .
C13 C 0.2244(17) 1.1020(14) 0.1426(14) 0.042(3) Uani 1 1 d . . . . .
H13A H 0.1198 1.1490 0.1010 0.051 Uiso 1 1 calc R U . . .
H13B H 0.3037 1.1655 0.1047 0.051 Uiso 1 1 calc R U . . .
C14 C 0.2833(16) 0.9824(13) -0.0057(11) 0.037(3) Uani 1 1 d . . . . .
H14A H 0.3572 1.0475 -0.0549 0.045 Uiso 1 1 calc R U . . .
H14B H 0.1757 1.0206 -0.0443 0.045 Uiso 1 1 calc R U . . .
C15 C 0.3410(15) 0.8406(13) -0.0106(11) 0.035(3) Uani 1 1 d . . . . .
H15A H 0.3641 0.8488 -0.1003 0.042 Uiso 1 1 calc R U . . .
H15B H 0.4410 0.7968 0.0389 0.042 Uiso 1 1 calc R U . . .
C16 C 0.2718(14) 0.6094(13) 0.0510(12) 0.033(2) Uani 1 1 d . . . . .
H16A H 0.3179 0.5506 0.1363 0.039 Uiso 1 1 calc R U . . .
H16B H 0.3561 0.6075 -0.0146 0.039 Uiso 1 1 calc R U . . .
O1S O 0.3538(16) 0.6347(12) 0.3777(13) 0.071(4) Uani 1 1 d D . . . .
H1SA H 0.4390 0.6660 0.3580 0.085 Uiso 1 1 d DR U . . .
H1SB H 0.3829 0.5646 0.3581 0.085 Uiso 1 1 d DR U . . .

loop_
_atom_site_aniso_label
_atom_site_aniso_U_11
_atom_site_aniso_U_22
_atom_site_aniso_U_33
_atom_site_aniso_U_23
_atom_site_aniso_U_13
_atom_site_aniso_U_12
Na1 0.031(2) 0.028(2) 0.033(2) -0.0128(18) 0.0018(18) -0.0048(17)
I1 0.0297(5) 0.0370(5) 0.0393(5) -0.0149(3) 0.0059(3) -0.0019(3)
O1 0.030(4) 0.033(4) 0.032(4) -0.017(3) 0.004(3) -0.011(3)
O2 0.039(4) 0.033(4) 0.030(4) -0.017(3) 0.004(3) -0.008(3)
O3 0.031(4) 0.033(4) 0.036(4) -0.018(3) -0.002(3) -0.006(3)
O4 0.048(5) 0.025(4) 0.030(4) -0.013(3) -0.001(3) -0.006(3)
O5 0.029(4) 0.033(4) 0.041(4) -0.021(4) 0.010(3) -0.017(3)
C1 0.035(6) 0.021(5) 0.030(5) -0.012(4) 0.007(4) -0.008(4)
C2 0.032(5) 0.024(5) 0.022(5) -0.009(4) 0.001(4) 0.000(4)
C3 0.026(5) 0.028(5) 0.033(5) -0.017(4) 0.002(4) -0.007(4)
C7 0.045(7) 0.025(5) 0.026(5) -0.010(4) -0.003(5) -0.002(5)
C8 0.033(6) 0.036(6) 0.044(7) -0.021(5) 0.011(5) -0.016(5)
C9 0.038(6) 0.041(7) 0.044(7) -0.021(6) 0.010(5) -0.014(5)
C10 0.040(7) 0.038(6) 0.042(7) -0.022(5) 0.012(5) -0.005(5)
C11 0.034(6) 0.031(6) 0.047(7) -0.020(5) 0.004(5) 0.000(5)
C12 0.039(7) 0.045(7) 0.049(7) -0.031(6) 0.001(5) -0.013(5)
C13 0.046(7) 0.036(6) 0.051(8) -0.022(6) 0.008(6) -0.012(5)
C14 0.045(7) 0.039(6) 0.028(6) -0.009(5) 0.002(5) -0.017(5)
C15 0.038(6) 0.044(7) 0.030(6) -0.017(5) 0.008(5) -0.025(5)
C16 0.029(6) 0.036(6) 0.036(6) -0.017(5) 0.004(5) -0.007(5)
O1S 0.075(8) 0.056(7) 0.086(9) -0.034(6) -0.043(7) 0.013(6)

loop_
_atom_type_symbol
_atom_type_description
_atom_type_scat_dispersion_real
_atom_type_scat_dispersion_imag
_atom_type_scat_source
C C 0.0033 0.0016 'International Tables Vol C Tables 4.2.6.8 and 6.1.1.4'
H H 0.0000 0.0000 'International Tables Vol C Tables 4.2.6.8 and 6.1.1.4'
O O 0.0106 0.0060 'International Tables Vol C Tables 4.2.6.8 and 6.1.1.4'
Na Na 0.0362 0.0249 'International Tables Vol C Tables 4.2.6.8 and 6.1.1.4'
I I -0.4742 1.8119 'International Tables Vol C Tables 4.2.6.8 and 6.1.1.4'

loop_
_geom_angle_atom_site_label_1
_geom_angle_atom_site_label_2
_geom_angle_atom_site_label_3
_geom_angle
_geom_angle_site_symmetry_1
_geom_angle_site_symmetry_3
_geom_angle_publ_flag
O1S Na1 O1 95.3(4) . . ?
O1S Na1 O2 136.6(5) . . ?
O1 Na1 O2 69.1(3) . . ?
O1S Na1 O4 97.7(5) . . ?
O1 Na1 O4 152.3(3) . . ?
O2 Na1 O4 114.9(3) . . ?
O1S Na1 O3 101.2(4) . . ?
O1 Na1 O3 132.0(3) . . ?
O2 Na1 O3 68.1(3) . . ?
O4 Na1 O3 68.9(3) . . ?
O1S Na1 O5 99.3(4) . . ?
O1 Na1 O5 84.5(3) . . ?
O2 Na1 O5 118.1(3) . . ?
O4 Na1 O5 69.3(3) . . ?
O3 Na1 O5 135.2(3) . . ?
C7 O1 C8 112.0(8) . . ?
C7 O1 Na1 126.6(7) . . ?
C8 O1 Na1 114.6(6) . . ?
C10 O2 C9 111.6(9) . . ?
C10 O2 Na1 114.4(7) . . ?
C9 O2 Na1 113.6(7) . . ?
C11 O3 C12 113.4(9) . . ?
C11 O3 Na1 111.2(6) . . ?
C12 O3 Na1 109.9(7) . . ?
C14 O4 C13 114.1(9) . . ?
C14 O4 Na1 111.7(7) . . ?
C13 O4 Na1 115.3(7) . . ?
C15 O5 C16 111.7(9) . . ?
C15 O5 Na1 106.1(6) . . ?
C16 O5 Na1 114.2(6) . . ?
C3 C1 C2 122.8(10) 2_565 . ?
C1 C2 C3 118.0(10) . . ?
C1 C2 C7 119.3(10) . . ?
C3 C2 C7 122.7(10) . . ?
C1 C3 C2 119.2(10) 2_565 . ?
C1 C3 C16 117.9(10) 2_565 . ?
C2 C3 C16 122.9(10) . . ?
O1 C7 C2 112.8(9) . . ?
O1 C8 C9 105.6(9) . . ?
O2 C9 C8 108.7(9) . . ?
O2 C10 C11 108.3(10) . . ?
O3 C11 C10 106.8(10) . . ?
O3 C12 C13 111.9(10) . . ?
O4 C13 C12 106.5(11) . . ?
O4 C14 C15 108.8(10) . . ?
O5 C15 C14 108.8(10) . . ?
O5 C16 C3 109.5(9) . . ?

loop_
_geom_bond_atom_site_label_1
_geom_bond_atom_site_label_2
_geom_bond_distance
_geom_bond_site_symmetry_2
_geom_bond_publ_flag
Na1 O1S 2.244(12) . ?
Na1 O1 2.384(9) . ?
Na1 O2 2.416(9) . ?
Na1 O4 2.437(9) . ?
Na1 O3 2.479(9) . ?
Na1 O5 2.557(9) . ?
O1 C7 1.432(13) . ?
O1 C8 1.437(14) . ?
O2 C10 1.414(14) . ?
O2 C9 1.429(14) . ?
O3 C11 1.439(14) . ?
O3 C12 1.446(15) . ?
O4 C14 1.419(14) . ?
O4 C13 1.423(14) . ?
O5 C15 1.439(13) . ?
O5 C16 1.448(14) . ?
C1 C3 1.380(16) 2_565 ?
C1 C2 1.387(16) . ?
C2 C3 1.399(15) . ?
C2 C7 1.517(14) . ?
C3 C1 1.380(16) 2_565 ?
C3 C16 1.517(15) . ?
C8 C9 1.524(16) . ?
C10 C11 1.487(18) . ?
C12 C13 1.489(19) . ?
C14 C15 1.471(18) . ?
